data_4123889
loop_
_publ_author_name
'Talavera, Garazi'
'Pe\~na, Javier'
'Alcarazo, Manuel'

_publ_section_title
;
 Dihalo(imidazolium)sulfuranes: A Versatile Platform for the Synthesis of
 New Electrophilic Group-Transfer Reagents.
;
_journal_issue 27
_journal_name_full 'Journal of the American Chemical Society'
_journal_page_first 8704
_journal_page_last 8707
_journal_paper_doi 10.1021/jacs.5b05287
_journal_volume 137
_journal_year 2015
_chemical_absolute_configuration rmad
_chemical_compound_source dichlormethane
_chemical_formula_moiety 'C16 H25 N2 O2, Sb F6'
_chemical_formula_sum 'C16 H25 F6 N2 O2 S Sb'
_chemical_formula_weight 545.19
_space_group_crystal_system orthorhombic
_space_group_IT_number 19
_space_group_name_Hall 'P 2ac 2ab'
_space_group_name_H-M_alt 'P 21 21 21'
_symmetry_cell_setting orthorhombic
_symmetry_Int_Tables_number 19
_symmetry_space_group_name_Hall 'P 2ac 2ab'
_symmetry_space_group_name_H-M 'P 21 21 21'
_audit_block_code TAH-TA-519-01
_audit_creation_date 2015-04-22
_audit_creation_method
;
Olex2 1.2
(compiled 2015.01.26 svn.r3150 for OlexSys, GUI svn.r4998)
;
_cell_angle_alpha 90
_cell_angle_beta 90
_cell_angle_gamma 90
_cell_formula_units_Z 4
_cell_length_a 9.0118(3)
_cell_length_b 9.0638(3)
_cell_length_c 26.0781(8)
_cell_measurement_reflns_used 6042
_cell_volume 2130.09(12)
_cod_data_source_file ja5b05287_si_005.cif
_cod_data_source_block 9330sad
_cod_depositor_comments 'Adding full bibliography for 4123885--4123889.cif.'
_cod_original_sg_symbol_H-M P212121
_cod_database_code 4123889
_shelx_space_group_comment
;
The symmetry employed for this shelxl refinement is uniquely defined
by the following loop, which should always be used as a source of
symmetry information in preference to the above space-group names.
They are only intended as comments.
;

loop_
_space_group_symop_operation_xyz
'x, y, z'
'-x+1/2, -y, z+1/2'
'x+1/2, -y+1/2, -z'
'-x, y+1/2, -z+1/2'

loop_
_atom_site_label
_atom_site_type_symbol
_atom_site_fract_x
_atom_site_fract_y
_atom_site_fract_z
_atom_site_U_iso_or_equiv
_atom_site_adp_type
_atom_site_occupancy
_atom_site_site_symmetry_order
_atom_site_calc_flag
_atom_site_refinement_flags_posn
Sb1 Sb -0.97896(6) -0.02402(6) -0.61353(2) 0.03209(17) Uani 1 1 d .
S1 S -0.7476(2) -0.6056(2) -0.67926(8) 0.0387(5) Uani 1 1 d .
F1 F -1.1403(6) -0.1249(6) -0.58637(18) 0.0475(12) Uani 1 1 d .
F2 F -1.0682(6) 0.1540(5) -0.59708(18) 0.0482(13) Uani 1 1 d .
F3 F -1.0717(6) -0.0227(6) -0.67757(17) 0.0472(11) Uani 1 1 d .
F4 F -0.8211(6) 0.0823(6) -0.6409(2) 0.0526(13) Uani 1 1 d .
F5 F -0.8883(6) -0.2017(5) -0.63088(19) 0.0473(12) Uani 1 1 d .
F6 F -0.8861(6) -0.0279(6) -0.54966(18) 0.0562(13) Uani 1 1 d .
O2 O -0.5137(7) -0.1031(5) -0.66162(17) 0.0362(12) Uani 1 1 d .
O1 O -0.4757(7) -0.1621(6) -0.7447(2) 0.0455(14) Uani 1 1 d .
N1 N -0.8754(7) -0.5311(8) -0.5858(2) 0.0342(14) Uani 1 1 d .
N2 N -1.0296(7) -0.5233(8) -0.6507(2) 0.0335(13) Uani 1 1 d .
C1 C -0.8883(9) -0.5482(9) -0.6371(3) 0.0316(18) Uani 1 1 d .
C2 C -1.0138(9) -0.4916(8) -0.5671(3) 0.0367(17) Uani 1 1 d .
C3 C -1.1096(8) -0.4896(8) -0.6069(3) 0.0359(17) Uani 1 1 d .
C4 C -1.0451(12) -0.4570(11) -0.5119(3) 0.057(3) Uani 1 1 d .
H4A H -1.0070 -0.5367 -0.4902 0.085 Uiso 1 1 calc GR
H4B H -1.1524 -0.4474 -0.5068 0.085 Uiso 1 1 calc GR
H4C H -0.9964 -0.3641 -0.5026 0.085 Uiso 1 1 calc GR
C5 C -1.2720(9) -0.4584(10) -0.6058(4) 0.050(2) Uani 1 1 d .
H5A H -1.3130 -0.4890 -0.5727 0.075 Uiso 1 1 calc GR
H5B H -1.3212 -0.5131 -0.6334 0.075 Uiso 1 1 calc GR
H5C H -1.2886 -0.3524 -0.6106 0.075 Uiso 1 1 calc GR
C6 C -0.7297(11) -0.5464(11) -0.5590(3) 0.051(2) Uani 1 1 d .
H6 H -0.6583 -0.5814 -0.5857 0.061 Uiso 1 1 calc R
C7 C -0.7361(12) -0.6685(11) -0.5193(3) 0.055(3) Uani 1 1 d .
H7A H -0.8030 -0.6395 -0.4915 0.083 Uiso 1 1 calc GR
H7B H -0.6365 -0.6859 -0.5055 0.083 Uiso 1 1 calc GR
H7C H -0.7730 -0.7591 -0.5354 0.083 Uiso 1 1 calc GR
C8 C -0.6736(12) -0.3995(11) -0.5423(4) 0.055(3) Uani 1 1 d .
H8A H -0.6787 -0.3302 -0.5711 0.083 Uiso 1 1 calc GR
H8B H -0.5705 -0.4088 -0.5308 0.083 Uiso 1 1 calc GR
H8C H -0.7348 -0.3626 -0.5140 0.083 Uiso 1 1 calc GR
C9 C -1.0785(9) -0.5266(9) -0.7058(3) 0.0385(17) Uani 1 1 d .
H9 H -0.9861 -0.5250 -0.7270 0.046 Uiso 1 1 calc R
C10 C -1.1650(12) -0.3908(10) -0.7199(3) 0.050(2) Uani 1 1 d .
H10A H -1.2630 -0.3944 -0.7036 0.074 Uiso 1 1 calc GR
H10B H -1.1769 -0.3864 -0.7572 0.074 Uiso 1 1 calc GR
H10C H -1.1116 -0.3030 -0.7081 0.074 Uiso 1 1 calc GR
C11 C -1.1550(11) -0.6701(10) -0.7173(3) 0.047(2) Uani 1 1 d .
H11A H -1.0927 -0.7523 -0.7058 0.070 Uiso 1 1 calc GR
H11B H -1.1716 -0.6783 -0.7544 0.070 Uiso 1 1 calc GR
H11C H -1.2505 -0.6733 -0.6994 0.070 Uiso 1 1 calc GR
C12 C -0.6601(9) -0.4426(9) -0.6859(3) 0.0354(19) Uani 1 1 d .
C13 C -0.5940(9) -0.3301(9) -0.6902(3) 0.0349(17) Uani 1 1 d .
C14 C -0.5211(9) -0.1904(8) -0.7018(3) 0.0364(17) Uani 1 1 d .
C15 C -0.4541(10) 0.0430(9) -0.6714(3) 0.042(2) Uani 1 1 d .
H15A H -0.5191 0.0979 -0.6954 0.050 Uiso 1 1 calc R
H15B H -0.3537 0.0361 -0.6866 0.050 Uiso 1 1 calc R
C16 C -0.4481(10) 0.1184(10) -0.6207(3) 0.049(2) Uani 1 1 d .
H16A H -0.4121 0.2196 -0.6253 0.073 Uiso 1 1 calc GR
H16B H -0.3806 0.0647 -0.5979 0.073 Uiso 1 1 calc GR
H16C H -0.5476 0.1206 -0.6056 0.073 Uiso 1 1 calc GR

loop_
_atom_site_aniso_label
_atom_site_aniso_U_11
_atom_site_aniso_U_22
_atom_site_aniso_U_33
_atom_site_aniso_U_23
_atom_site_aniso_U_13
_atom_site_aniso_U_12
Sb1 0.0362(3) 0.0269(3) 0.0332(3) 0.00170(18) 0.0015(2) -0.00293(17)
S1 0.0404(11) 0.0307(11) 0.0451(11) -0.0028(9) 0.0073(9) -0.0032(8)
F1 0.045(3) 0.041(3) 0.056(3) 0.002(2) 0.007(2) -0.004(2)
F2 0.060(3) 0.038(3) 0.047(3) -0.005(2) 0.009(2) -0.001(2)
F3 0.055(3) 0.045(3) 0.043(2) -0.002(2) -0.004(2) 0.003(2)
F4 0.051(3) 0.045(3) 0.062(3) 0.007(3) 0.005(2) -0.010(2)
F5 0.047(3) 0.036(3) 0.059(3) 0.007(2) 0.003(2) 0.004(2)
F6 0.062(3) 0.061(3) 0.046(3) 0.005(3) -0.008(2) -0.005(3)
O2 0.045(3) 0.030(3) 0.034(2) -0.004(2) 0.002(3) -0.006(3)
O1 0.054(4) 0.041(3) 0.042(3) -0.001(2) 0.012(3) -0.010(3)
N1 0.035(3) 0.031(4) 0.037(3) 0.003(3) -0.004(3) 0.001(3)
N2 0.033(3) 0.030(3) 0.038(3) 0.000(3) -0.006(3) -0.002(3)
C1 0.035(4) 0.030(5) 0.030(4) 0.004(3) -0.003(3) -0.005(3)
C2 0.050(5) 0.025(4) 0.035(4) 0.000(3) 0.003(3) -0.002(4)
C3 0.036(4) 0.020(4) 0.052(5) 0.003(4) 0.006(3) -0.004(3)
C4 0.076(7) 0.054(6) 0.041(5) -0.004(4) 0.013(4) -0.010(5)
C5 0.037(5) 0.039(5) 0.075(6) -0.001(5) 0.007(4) -0.002(4)
C6 0.056(6) 0.051(6) 0.045(5) -0.001(4) -0.019(4) -0.001(5)
C7 0.076(7) 0.044(6) 0.046(5) 0.014(4) -0.013(5) 0.016(5)
C8 0.057(6) 0.052(6) 0.057(6) 0.000(5) -0.022(5) -0.008(5)
C9 0.045(4) 0.036(4) 0.035(4) 0.003(4) -0.010(3) 0.001(4)
C10 0.075(7) 0.029(5) 0.045(5) 0.004(4) -0.008(5) 0.008(4)
C11 0.064(6) 0.037(5) 0.039(5) -0.004(4) -0.013(4) -0.006(4)
C12 0.036(5) 0.035(5) 0.035(4) -0.004(3) 0.003(3) 0.003(4)
C13 0.035(4) 0.033(5) 0.037(4) -0.003(3) 0.005(3) 0.001(4)
C14 0.033(4) 0.035(4) 0.041(4) 0.007(3) 0.004(4) 0.004(3)
C15 0.043(5) 0.038(5) 0.045(4) 0.001(4) 0.002(4) -0.019(4)
C16 0.054(5) 0.046(5) 0.048(5) 0.002(4) -0.001(4) -0.009(4)

loop_
_atom_type_symbol
_atom_type_description
_atom_type_scat_dispersion_real
_atom_type_scat_dispersion_imag
_atom_type_scat_source
C C 0.0181 0.0091 'International Tables Vol C Tables 4.2.6.8 and 6.1.1.4'
H H 0.0000 0.0000 'International Tables Vol C Tables 4.2.6.8 and 6.1.1.4'
N N 0.0311 0.0180 'International Tables Vol C Tables 4.2.6.8 and 6.1.1.4'
O O 0.0492 0.0322 'International Tables Vol C Tables 4.2.6.8 and 6.1.1.4'
F F 0.0727 0.0534 'International Tables Vol C Tables 4.2.6.8 and 6.1.1.4'
S S 0.3331 0.5567 'International Tables Vol C Tables 4.2.6.8 and 6.1.1.4'
Sb Sb -0.0562 5.8946 'International Tables Vol C Tables 4.2.6.8 and 6.1.1.4'
